data_2007395
loop_
_publ_author_name
'Ng, Seik Weng'

_publ_section_title (Trifluoroacetato-<i>O</i>,<i>O</i>')bis(triphenylphosphine-<i>P</i>)silver(I)
_journal_issue 6
_journal_name_full 'Acta Crystallographica Section C'
_journal_page_first 743
_journal_page_last 744
_journal_paper_doi 10.1107/S0108270198000304
_journal_volume 54
_journal_year 1998
_chemical_formula_iupac '[Ag (C2 F3 O2) (C18 H15 P)2]'
_chemical_formula_moiety 'C38 H30 Ag F3 O2 P2 '
_chemical_formula_structural '[(C~18~H~15~P)~2~(C~2~O~2~F~3~)Ag]'
_chemical_formula_sum 'C38 H30 Ag F3 O2 P2'
_chemical_formula_weight 745.43
_chemical_name_systematic
;
 O,O'-trifluoroacetatobis(triphenylphosphine)silver(I)
;
_space_group_IT_number 61
_symmetry_cell_setting orthorhombic
_symmetry_space_group_name_Hall '-P 2ac 2ab'
_symmetry_space_group_name_H-M 'P b c a'
_audit_creation_method SHELXL
_cell_angle_alpha 90
_cell_angle_beta 90
_cell_angle_gamma 90
_cell_formula_units_Z 8
_cell_length_a 16.964(3)
_cell_length_b 18.972(4)
_cell_length_c 21.063(3)
_cell_measurement_reflns_used 300
_cell_measurement_temperature 298(2)
_cell_measurement_theta_max 30.0
_cell_measurement_theta_min 1.5
_cell_volume 6779(2)
_computing_cell_refinement SMART
_computing_data_collection 'SMART (Sheldrick, 1994)'
_computing_data_reduction 'SAINT (Siemens, 1995)'
_computing_molecular_graphics 'ORTEPII (Johnson, 1976)'
_computing_publication_material SHELXL93
_computing_structure_refinement 'SHELXL93 (Sheldrick, 1993)'
_computing_structure_solution 'SHELXS86 (Sheldrick, 1990)'
_diffrn_ambient_temperature 153(2)
_diffrn_measurement_device 'Siemens CCD'
_diffrn_measurement_method hemisphere
_diffrn_radiation_monochromator graphite
_diffrn_radiation_source 'fine-focus sealed tube'
_diffrn_radiation_type MoK\a
_diffrn_radiation_wavelength 0.71073
_diffrn_reflns_av_R_equivalents 0.035
_diffrn_reflns_av_sigmaI/netI 0.0227
_diffrn_reflns_limit_h_max 19
_diffrn_reflns_limit_h_min -22
_diffrn_reflns_limit_k_max 24
_diffrn_reflns_limit_k_min -25
_diffrn_reflns_limit_l_max 23
_diffrn_reflns_limit_l_min -27
_diffrn_reflns_number 40260
_diffrn_reflns_theta_max 28.32
_diffrn_reflns_theta_min 1.88
_diffrn_standards_decay_% None
_exptl_absorpt_coefficient_mu 0.738
_exptl_absorpt_correction_T_max 0.863
_exptl_absorpt_correction_T_min 0.747
_exptl_absorpt_correction_type 'empirical (Sheldrick, 1995)'
_exptl_crystal_colour Colorless
_exptl_crystal_density_diffrn 1.461
_exptl_crystal_density_meas ?
_exptl_crystal_description Block
_exptl_crystal_F_000 3024
_exptl_crystal_size_max 0.20
_exptl_crystal_size_mid 0.20
_exptl_crystal_size_min 0.20
_refine_diff_density_max 0.343
_refine_diff_density_min -0.623
_refine_ls_extinction_method none
_refine_ls_goodness_of_fit_all 1.334
_refine_ls_goodness_of_fit_obs 1.380
_refine_ls_hydrogen_treatment 'H atoms: riding model, U(H) = 1.5U~eq~(C)'
_refine_ls_matrix_type full
_refine_ls_number_parameters 442
_refine_ls_number_reflns 8316
_refine_ls_number_restraints 12
_refine_ls_restrained_S_all 1.337
_refine_ls_restrained_S_obs 1.384
_refine_ls_R_factor_all 0.0796
_refine_ls_R_factor_obs .066
_refine_ls_shift/esd_max 0.000
_refine_ls_shift/esd_mean 0.000
_refine_ls_structure_factor_coef Fsqd
_refine_ls_weighting_details 'w = 1/[\s^2^(Fo^2^)+(0.0306P)^2^+9.3434P] where P=(Fo^2^+2Fc^2^)/3'
_refine_ls_weighting_scheme calc
_refine_ls_wR_factor_all 0.133
_refine_ls_wR_factor_obs .1275
_reflns_number_observed 7192
_reflns_number_total 8316
_reflns_observed_criterion >2sigma(I)
_cod_data_source_file ta1203.cif
_cod_data_source_block kl004
_cod_depositor_comments
;
The following automatic conversions were performed:
'_symmetry_cell_setting' value 'Orthorhombic' changed to 'orthorhombic'
according to '/home/saulius/struct/CIF-dictionaries/cif_core.dic'
dictionary named 'cif_core.dic' version 2.4.1 from 2010-06-29.

Automatic conversion script
Id: cif_fix_enum 1527 2010-12-29 10:47:43Z saulius 

The following automatic conversions were performed:

'_symmetry_cell_setting' value 'Orthorhombic' changed to
'orthorhombic' according to
/home/saulius/struct/CIF-dictionaries/cif_core.dic dictionary named
'cif_core.dic' version 2.4.1 from 2010-06-29.

Automatic conversion script
Id: cif_fix_values 1715 2011-07-08 13:25:40Z adriana 

The following automatic conversions were performed:

'_exptl_crystal_density_meas' value 'Not measured' was changed to '?'
- the value is perceived as not measured.

Automatic conversion script
Id: cif_fix_values 3008 2015-01-20 13:52:24Z robertas 

The following automatic conversions were performed:

'_refine_ls_weighting_scheme' value 'calc w =
1/[\s^2^(Fo^2^)+(0.0306P)^2^+9.3434P] where P=(Fo^2^+2Fc^2^)/3' was
changed to 'calc'. New tag '_refine_ls_weighting_details' was
created. The value of the new tag was set to 'w =
1/[\s^2^(Fo^2^)+(0.0306P)^2^+9.3434P] where P=(Fo^2^+2Fc^2^)/3'.

Automatic conversion script
Id: cif_fix_values 3143 2015-03-26 13:38:13Z robertas 
;
_cod_original_formula_sum 'C38 H30 Ag F3 O2 P2 '
_cod_database_code 2007395

loop_
_symmetry_equiv_pos_as_xyz
'x, y, z'
'-x+1/2, -y, z+1/2'
'-x, y+1/2, -z+1/2'
'x+1/2, -y+1/2, -z'
'-x, -y, -z'
'x-1/2, y, -z-1/2'
'x, -y-1/2, z-1/2'
'-x-1/2, y-1/2, z'

loop_
_atom_site_aniso_label
_atom_site_aniso_U_11
_atom_site_aniso_U_22
_atom_site_aniso_U_33
_atom_site_aniso_U_12
_atom_site_aniso_U_13
_atom_site_aniso_U_23
Ag1 .0538(2) .0515(2) .0488(2) .00120(10) -.01050(10) -.00560(10)
P1 .0544(6) .0462(5) .0453(5) -.0003(5) -.0078(4) -.0046(4)
P2 .0468(5) .0437(5) .0392(5) -.0008(4) -.0045(4) .0018(4)
F1 .160(10) .137(9) .086(8) .003(8) -.059(8) .038(6)
F2 .160(10) .17(2) .140(10) .110(10) .050(10) .040(10)
F3 .141(9) .078(7) .200(10) -.016(6) -.020(10) .052(8)
F1' .180(10) .130(10) .081(7) .079(9) .034(8) .056(7)
F2' .073(6) .130(10) .20(2) .045(6) -.028(8) .022(9)
F3' .220(10) .050(4) .140(10) .018(7) -.029(10) -.004(5)
O1 .071(2) .094(3) .065(2) .022(2) .004(2) .018(2)
O2 .095(3) .073(2) .058(2) .005(2) .013(2) .010(2)
C1 .062(3) .055(2) .052(2) -.003(2) -.008(2) .005(2)
C2 .084(4) .080(4) .074(4) .017(3) -.006(3) .014(3)
C3 .072(3) .046(2) .063(3) -.011(2) -.023(2) .007(2)
C4 .092(4) .075(3) .059(3) -.020(3) -.024(3) .010(2)
C5 .132(6) .101(5) .075(4) -.043(4) -.050(4) .034(4)
C6 .156(7) .076(4) .141(7) -.028(5) -.093(6) .047(4)
C7 .125(6) .070(4) .182(9) .024(4) -.079(6) .006(5)
C8 .099(4) .064(3) .113(5) .019(3) -.045(4) -.009(3)
C9 .049(2) .055(2) .050(2) .004(2) .004(2) -.003(2)
C10 .060(3) .075(3) .072(3) -.010(2) -.001(2) .002(3)
C11 .071(3) .089(4) .100(4) -.023(3) .017(3) .000(3)
C12 .092(4) .094(4) .094(4) -.011(4) .036(4) .018(4)
C13 .105(5) .109(5) .064(3) -.003(4) .011(3) .027(3)
C14 .074(3) .090(4) .056(3) -.008(3) -.002(2) .011(3)
C15 .055(2) .050(2) .040(2) -.009(2) -.001(2) -.007(2)
C16 .088(4) .056(3) .074(3) -.018(3) .021(3) -.007(2)
C17 .093(4) .088(4) .087(4) -.032(3) .040(3) -.018(3)
C18 .078(4) .083(4) .070(3) -.006(3) .020(3) -.025(3)
C19 .095(4) .061(3) .066(3) .005(3) .019(3) -.009(2)
C20 .074(3) .051(2) .054(2) -.002(2) .013(2) -.002(2)
C21 .046(2) .045(2) .040(2) -.004(2) .000(2) .000(2)
C22 .077(3) .063(3) .053(2) .017(2) .013(2) .011(2)
C23 .098(4) .087(4) .061(3) .027(3) .017(3) .030(3)
C24 .088(4) .083(3) .049(3) -.001(3) .014(2) .013(2)
C25 .066(3) .079(3) .056(3) -.002(3) .017(2) -.004(2)
C26 .054(2) .065(3) .060(3) .004(2) .002(2) .001(2)
C27 .046(2) .046(2) .053(2) -.005(2) .001(2) .002(2)
C28 .074(3) .060(3) .061(3) -.011(2) -.007(2) -.006(2)
C29 .090(4) .072(3) .088(4) -.023(3) .005(3) -.026(3)
C30 .096(4) .054(3) .115(5) -.019(3) .029(4) -.003(3)
C31 .093(4) .054(3) .093(4) -.005(3) .017(3) .015(3)
C32 .068(3) .054(2) .060(3) -.003(2) .006(2) .006(2)
C33 .051(2) .054(2) .038(2) .003(2) .000(2) .009(2)
C34 .065(3) .057(2) .061(3) .005(2) .007(2) .001(2)
C35 .088(4) .069(3) .086(4) .018(3) .021(3) -.001(3)
C36 .070(4) .105(5) .093(4) .029(3) .018(3) .016(4)
C37 .053(3) .132(5) .079(4) .012(3) -.002(3) .009(4)
C38 .055(3) .094(4) .052(2) .004(2) -.002(2) -.003(2)

loop_
_atom_site_label
_atom_site_fract_x
_atom_site_fract_y
_atom_site_fract_z
_atom_site_U_iso_or_equiv
_atom_site_thermal_displace_type
_atom_site_calc_flag
_atom_site_refinement_flags
_atom_site_occupancy
_atom_site_disorder_group
_atom_site_type_symbol
Ag1 .12107(2) .22939(2) .162540(10) .05140(10) Uani d . 1 . Ag
P1 .06175(7) .13451(5) .10018(5) .0486(2) Uani d . 1 . P
P2 .22827(6) .25391(5) .23526(5) .0432(2) Uani d . 1 . P
F1 -.0140(10) .3907(7) .0157(5) .128(5) Uani d PD .50 1 F
F2 -.0490(10) .4400(10) .1004(7) .155(7) Uani d PD .50 1 F
F3 .0630(6) .4615(6) .0600(10) .138(4) Uani d PD .50 1 F
F1' .0290(10) .4190(8) .0134(4) .131(6) Uani d PD .50 2 F
F2' -.0666(4) .4022(7) .0762(9) .135(6) Uani d PD .50 2 F
F3' .0250(10) .4708(4) .1031(7) .136(5) Uani d PD .50 2 F
O1 .1095(2) .3249(2) .0795(2) .0770(10) Uani d . 1 . O
O2 .0222(2) .3299(2) .1569(2) .0755(9) Uani d . 1 . O
C1 .0512(3) .3490(2) .1065(2) .0560(10) Uani d . 1 . C
C2 .0105(3) .4112(3) .0727(2) .079(2) Uani d D 1 . C
C3 -.0071(3) .1619(2) .0387(2) .0600(10) Uani d . 1 . C
C4 -.0022(3) .1373(3) -.0235(2) .0750(10) Uani d . 1 . C
H4 .0389(3) .1060(3) -.0355(2) .113 Uiso calc R 1 . H
C5 -.0578(5) .1588(4) -.0680(3) .103(2) Uani d . 1 . C
H5 -.0541(5) .1425(4) -.1105(3) .154 Uiso calc R 1 . H
C6 -.1169(5) .2026(4) -.0513(4) .124(3) Uani d . 1 . C
H6 -.1547(5) .2168(4) -.0821(4) .186 Uiso calc R 1 . H
C7 -.1226(5) .2267(3) .0100(5) .126(3) Uani d . 1 . C
H7 -.1648(5) .2570(3) .0215(5) .189 Uiso calc R 1 . H
C8 -.0668(4) .2073(3) .0557(3) .092(2) Uani d . 1 . C
H8 -.0701(4) .2251(3) .0978(3) .138 Uiso calc R 1 . H
C9 .0099(2) .0640(2) .1414(2) .0513(9) Uani d . 1 . C
C10 -.0537(3) .0285(3) .1158(2) .0690(10) Uani d . 1 . C
H10 -.0743(3) .0425(3) .0758(2) .103 Uiso calc R 1 . H
C11 -.0876(3) -.0273(3) .1480(3) .087(2) Uani d . 1 . C
H11 -.1314(3) -.0513(3) .1301(3) .130 Uiso calc R 1 . H
C12 -.0582(4) -.0480(3) .2057(3) .093(2) Uani d . 1 . C
H12 -.0817(4) -.0863(3) .2278(3) .140 Uiso calc R 1 . H
C13 .0046(4) -.0137(3) .2314(3) .093(2) Uani d . 1 . C
H13 .0256(4) -.0287(3) .2709(3) .139 Uiso calc R 1 . H
C14 .0378(3) .0430(3) .2002(2) .0740(10) Uani d . 1 . C
H14 .0803(3) .0678(3) .2193(2) .110 Uiso calc R 1 . H
C15 .1409(2) .0893(2) .0579(2) .0482(9) Uani d . 1 . C
C16 .1951(3) .1298(3) .0250(2) .0730(10) Uani d . 1 . C
H16 .1889(3) .1795(3) .0231(2) .109 Uiso calc R 1 . H
C17 .2583(4) .0983(3) -.0051(3) .089(2) Uani d . 1 . C
H17 .2946(4) .1264(3) -.0283(3) .134 Uiso calc R 1 . H
C18 .2692(3) .0268(3) -.0019(2) .077(2) Uani d . 1 . C
H18 .3135(3) .0054(3) -.0216(2) .115 Uiso calc R 1 . H
C19 .2156(3) -.0132(3) .0298(2) .0740(10) Uani d . 1 . C
H19 .2223(3) -.0628(3) .0316(2) .111 Uiso calc R 1 . H
C20 .1515(3) .0174(2) .0593(2) .0600(10) Uani d . 1 . C
H20 .1144(3) -.0115(2) .0809(2) .089 Uiso calc R 1 . H
C21 .2138(2) .2189(2) .3148(2) .0438(8) Uani d . 1 . C
C22 .2563(3) .1626(2) .3374(2) .0640(10) Uani d . 1 . C
H22 .2977(3) .1431(2) .3126(2) .096 Uiso calc R 1 . H
C23 .2391(4) .1340(3) .3964(2) .082(2) Uani d . 1 . C
H23 .2688(4) .0950(3) .4114(2) .123 Uiso calc R 1 . H
C24 .1801(3) .1609(3) .4331(2) .0740(10) Uani d . 1 . C
H24 .1687(3) .1406(3) .4733(2) .110 Uiso calc R 1 . H
C25 .1377(3) .2170(3) .4118(2) .0670(10) Uani d . 1 . C
H25 .0968(3) .2361(3) .4373(2) .101 Uiso calc R 1 . H
C26 .1543(3) .2464(3) .3528(2) .0600(10) Uani d . 1 . C
H26 .1246(3) .2857(3) .3383(2) .089 Uiso calc R 1 . H
C27 .2480(2) .3474(2) .2466(2) .0482(9) Uani d . 1 . C
C28 .2802(3) .3752(2) .3020(2) .0650(10) Uani d . 1 . C
H28 .2932(3) .3449(2) .3363(2) .098 Uiso calc R 1 . H
C29 .2932(3) .4472(3) .3070(3) .083(2) Uani d . 1 . C
H29 .3149(3) .4661(3) .3449(3) .125 Uiso calc R 1 . H
C30 .2747(4) .4911(3) .2575(3) .088(2) Uani d . 1 . C
H30 .2835(4) .5403(3) .2613(3) .132 Uiso calc R 1 . H
C31 .2437(3) .4640(3) .2024(3) .080(2) Uani d . 1 . C
H31 .2313(3) .4945(3) .1682(3) .120 Uiso calc R 1 . H
C32 .2305(3) .3924(2) .1968(2) .0610(10) Uani d . 1 . C
H32 .2093(3) .3740(2) .1585(2) .091 Uiso calc R 1 . H
C33 .3214(2) .2160(2) .2099(2) .0478(9) Uani d . 1 . C
C34 .3204(3) .1605(2) .1674(2) .0610(10) Uani d . 1 . C
H34 .2715(3) .1437(2) .1513(2) .091 Uiso calc R 1 . H
C35 .3905(4) .1290(3) .1478(3) .081(2) Uani d . 1 . C
H35 .3894(4) .0911(3) .1184(3) .122 Uiso calc R 1 . H
C36 .4610(4) .1530(4) .1711(3) .090(2) Uani d . 1 . C
H36 .5088(4) .1313(4) .1580(3) .134 Uiso calc R 1 . H
C37 .4628(3) .2081(4) .2133(3) .088(2) Uani d . 1 . C
H37 .5119(3) .2244(4) .2293(3) .131 Uiso calc R 1 . H
C38 .3938(3) .2399(3) .2327(2) .0670(10) Uani d . 1 . C
H38 .3956(3) .2783(3) .2616(2) .101 Uiso calc R 1 . H

loop_
_atom_type_symbol
_atom_type_description
_atom_type_scat_dispersion_real
_atom_type_scat_dispersion_imag
_atom_type_scat_source
C C 0.0033 0.0016 'International Tables Vol C Tables 4.2.6.8 and 6.1.1.4'
H H 0.0000 0.0000 'International Tables Vol C Tables 4.2.6.8 and 6.1.1.4'
O O 0.0106 0.0060 'International Tables Vol C Tables 4.2.6.8 and 6.1.1.4'
F F 0.0171 0.0103 'International Tables Vol C Tables 4.2.6.8 and 6.1.1.4'
P P 0.1023 0.0942 'International Tables Vol C Tables 4.2.6.8 and 6.1.1.4'
Ag Ag -0.8971 1.1015 'International Tables Vol C Tables 4.2.6.8 and 6.1.1.4'

loop_
_geom_angle_atom_site_label_1
_geom_angle_atom_site_label_2
_geom_angle_atom_site_label_3
_geom_angle
_geom_angle_publ_flag
P1 Ag1 P2 142.18(4) yes
P1 Ag1 O1 97.13(9) yes
P1 Ag1 O2 104.78(9) yes
P2 Ag1 O1 111.00(9) yes
P2 Ag1 O2 112.41(9) yes
O1 Ag1 O2 51.60(10) yes
C3 P1 C9 103.8(2) no
C3 P1 C15 105.0(2) no
C9 P1 C15 104.1(2) no
C3 P1 Ag1 115.90(10) yes
C9 P1 Ag1 118.90(10) yes
C15 P1 Ag1 107.80(10) yes
C21 P2 C27 105.0(2) no
C21 P2 C33 104.1(2) no
C27 P2 C33 105.3(2) no
C21 P2 Ag1 114.30(10) yes
C27 P2 Ag1 114.10(10) yes
C33 P2 Ag1 113.00(10) yes
C1 O1 Ag1 90.6(3) no
C1 O2 Ag1 89.9(3) no
O1 C1 O2 127.8(4) no
O1 C1 C2 115.6(4) no
O2 C1 C2 116.6(4) no
F1' C2 F2' 107.8(9) no
F1' C2 F3' 109.1(8) no
F2' C2 F3' 105.2(8) no
F2 C2 F1 106.7(9) no
F2 C2 F3 107.8(9) no
F1 C2 F3 103.9(8) no
F2 C2 C1 118.0(7) no
F1' C2 C1 115.2(6) no
F2' C2 C1 108.5(7) no
F3' C2 C1 110.5(6) no
F1 C2 C1 109.5(7) no
F3 C2 C1 110.0(6) no
C8 C3 C4 119.9(5) no
C8 C3 P1 117.7(4) no
C4 C3 P1 122.4(4) no
C3 C4 C5 119.6(6) no
C6 C5 C4 120.7(7) no
C7 C6 C5 120.1(6) no
C6 C7 C8 120.8(7) no
C3 C8 C7 118.9(6) no
C10 C9 C14 118.4(4) no
C10 C9 P1 123.4(3) no
C14 C9 P1 118.2(3) no
C9 C10 C11 120.5(5) no
C12 C11 C10 120.2(6) no
C11 C12 C13 119.9(5) no
C12 C13 C14 120.2(6) no
C13 C14 C9 120.7(5) no
C20 C15 C16 118.2(4) no
C20 C15 P1 123.4(3) no
C16 C15 P1 118.2(3) no
C17 C16 C15 120.4(5) no
C18 C17 C16 120.6(5) no
C19 C18 C17 119.1(5) no
C18 C19 C20 121.0(5) no
C15 C20 C19 120.6(4) no
C22 C21 C26 118.3(4) no
C22 C21 P2 122.2(3) no
C26 C21 P2 119.4(3) no
C21 C22 C23 120.3(4) no
C24 C23 C22 121.1(5) no
C23 C24 C25 119.5(4) no
C24 C25 C26 120.1(4) no
C21 C26 C25 120.7(4) no
C32 C27 C28 119.0(4) no
C32 C27 P2 117.5(3) no
C28 C27 P2 123.5(3) no
C29 C28 C27 119.9(5) no
C30 C29 C28 120.3(5) no
C29 C30 C31 120.1(5) no
C32 C31 C30 120.2(5) no
C31 C32 C27 120.3(5) no
C34 C33 C38 118.8(4) no
C34 C33 P2 118.8(3) no
C38 C33 P2 122.4(3) no
C36 C35 C34 119.8(5) no
C33 C34 C35 120.5(5) no
C37 C36 C35 120.2(5) no
C36 C37 C38 120.5(5) no
C37 C38 C33 120.1(5) no

loop_
_geom_bond_atom_site_label_1
_geom_bond_atom_site_label_2
_geom_bond_site_symmetry_2
_geom_bond_distance
_geom_bond_publ_flag
Ag1 P1 . 2.4450(10) yes
Ag1 P2 . 2.4230(10) yes
Ag1 O1 . 2.526(3) yes
Ag1 O2 . 2.542(4) yes
P1 C3 . 1.820(4) no
P1 C9 . 1.821(4) no
P1 C15 . 1.825(4) no
P2 C21 . 1.819(4) no
P2 C27 . 1.821(4) no
P2 C33 . 1.817(4) no
F1 C2 . 1.329(8) no
F2 C2 . 1.292(8) no
F3 C2 . 1.331(7) no
F1' C2 . 1.296(7) no
F2' C2 . 1.321(8) no
F3' C2 . 1.320(7) no
O1 C1 . 1.230(5) no
O2 C1 . 1.225(5) no
C1 C2 . 1.541(6) no
C3 C8 . 1.377(7) no
C3 C4 . 1.394(7) no
C4 C5 . 1.390(7) no
C5 C6 . 1.350(10) no
C6 C7 . 1.370(10) no
C7 C8 . 1.400(8) no
C9 C10 . 1.380(6) no
C9 C14 . 1.386(6) no
C10 C11 . 1.382(7) no
C11 C12 . 1.371(9) no
C12 C13 . 1.361(8) no
C13 C14 . 1.379(7) no
C15 C20 . 1.378(6) no
C15 C16 . 1.384(6) no
C16 C17 . 1.382(7) no
C17 C18 . 1.371(8) no
C18 C19 . 1.359(7) no
C19 C20 . 1.380(6) no
C21 C22 . 1.374(6) no
C21 C26 . 1.390(6) no
C22 C23 . 1.386(6) no
C23 C24 . 1.364(7) no
C24 C25 . 1.361(7) no
C25 C26 . 1.391(6) no
C27 C32 . 1.386(6) no
C27 C28 . 1.391(6) no
C28 C29 . 1.387(7) no
C29 C30 . 1.370(8) no
C30 C31 . 1.374(8) no
C31 C32 . 1.381(7) no
C33 C34 . 1.382(6) no
C33 C38 . 1.395(6) no
C34 C35 . 1.393(7) no
C35 C36 . 1.370(8) no
C36 C37 . 1.373(8) no
C37 C38 . 1.378(7) no
